data_7710994
loop_
_publ_author_name
'Sarker, Jagodish C.'
'Nash, Rosie'
'Boonrungsiman, Suwimon'
'Pugh, David'
'Hogarth, Graeme'

_publ_section_title
;
 Diaryl dithiocarbamates: synthesis, oxidation to thiuram disulfides,
 Co(iii) complexes [Co(S2CNAr2)3] and their use as single source
 precursors to CoS2
;
_journal_name_full 'Dalton Transactions'
_journal_paper_doi 10.1039/D2DT01767A
_journal_year 2022
_chemical_formula_moiety 'C17 H11 N S2'
_chemical_formula_sum 'C17 H11 N S2'
_chemical_formula_weight 293.39
_space_group_crystal_system triclinic
_space_group_IT_number 2
_space_group_name_Hall '-P 1'
_space_group_name_H-M_alt 'P -1'
_atom_sites_solution_hydrogens geom
_atom_sites_solution_primary iterative
_audit_creation_date 2020-08-26
_audit_creation_method
;
Olex2 1.3
(compiled 2020.02.04 svn.rd84adfe8 for OlexSys, GUI svn.r6032)
;
_audit_update_record
;
2022-05-27 deposited with the CCDC.	2022-08-08 downloaded from the CCDC.
;
_cell_angle_alpha 72.472(2)
_cell_angle_beta 81.6840(10)
_cell_angle_gamma 74.729(2)
_cell_formula_units_Z 12
_cell_length_a 11.5301(2)
_cell_length_b 15.3915(3)
_cell_length_c 25.5188(5)
_cell_measurement_reflns_used 22365
_cell_measurement_temperature 100(2)
_cell_measurement_theta_max 32.9670
_cell_measurement_theta_min 2.0010
_cell_volume 4155.45(15)
_computing_cell_refinement 'CrysAlisPro 1.171.40.82a (Rigaku OD, 2020)'
_computing_data_collection 'CrysAlisPro 1.171.40.82a (Rigaku OD, 2020)'
_computing_data_reduction 'CrysAlisPro 1.171.40.82a (Rigaku OD, 2020)'
_computing_molecular_graphics 'Olex2 1.3 (Dolomanov et al., 2009)'
_computing_publication_material 'Olex2 1.3 (Dolomanov et al., 2009)'
_computing_structure_refinement 'SHELXL 2018/3 (Sheldrick, 2015)'
_computing_structure_solution 'olex2.solve 1.3 (Bourhis et al., 2015)'
_diffrn_ambient_temperature 100(2)
_diffrn_detector 'Hybrid Pixel Array Detector'
_diffrn_detector_area_resol_mean 10.0000
_diffrn_detector_dtime 0.000
_diffrn_detector_type 'Rigaku, HyPix 6000'
_diffrn_measured_fraction_theta_full 0.999
_diffrn_measured_fraction_theta_max 0.997
_diffrn_measurement_details
;
List of Runs (angles in degrees, time in seconds):

  # Type    Start    End  Width  t~exp~   \w     \q     \k     \f   Frames
#--------------------------------------------------------------------------
  1  \w    -84.00   9.00   0.50    5.00    --  -13.40 -60.00 -90.00  186
  2  \w    -17.00  11.00   0.50    5.00    --  -13.40  57.00 -30.00   56
  3  \w     43.00  76.00   0.50    5.00    --  -13.40  57.00 -30.00   66
  4  \w    -81.00 -55.00   0.50    5.00    --  -13.40 -60.00 -30.00   52
  5  \w    -17.00  10.00   0.50    5.00    --  -13.40 -60.00 -30.00   54
  6  \w    -89.00  11.00   0.50    5.00    --  -13.40 -60.00 150.00  200
  7  \w    -88.00 -39.00   0.50    5.00    --  -13.40 -60.00  90.00   98
  8  \w    -38.00 -13.00   0.50    5.00    --  -13.40 -60.00  90.00   50
  9  \w    -80.00   9.00   0.50    5.00    --  -13.40 -60.00-150.00  178
 10  \w    -41.00 -16.00   0.50    5.00    --  -13.40 -60.00 -60.00   50
 11  \w   -103.00   7.00   0.50    5.00    --  -13.40 -57.00  30.00  220
;
_diffrn_measurement_device 'four-circle diffractometer'
_diffrn_measurement_device_details 'Rigaku, AFC12 \k goniometer'
_diffrn_measurement_device_type 'XtaLAB AFC12 (RCD3): Kappa single'
_diffrn_measurement_method '\w scans'
_diffrn_measurement_specimen_support 'MiTeGen MicroLoop'
_diffrn_orient_matrix_type 'CrysAlisPro convention (1999,Acta A55,543-557)'
_diffrn_orient_matrix_UB_11 0.0038666000
_diffrn_orient_matrix_UB_12 0.0298744000
_diffrn_orient_matrix_UB_13 0.0157805000
_diffrn_orient_matrix_UB_21 0.0383590000
_diffrn_orient_matrix_UB_22 0.0218128000
_diffrn_orient_matrix_UB_23 -0.0213294000
_diffrn_orient_matrix_UB_31 -0.0509974000
_diffrn_orient_matrix_UB_32 0.0331861000
_diffrn_orient_matrix_UB_33 -0.0122462000
_diffrn_radiation_collimation 0.2
_diffrn_radiation_monochromator 'Confocal mirrors, VHF Varimax'
_diffrn_radiation_probe x-ray
_diffrn_radiation_type 'Mo K\a'
_diffrn_radiation_wavelength 0.71075
_diffrn_radiation_xray_symbol K-L~3~
_diffrn_reflns_av_R_equivalents 0.0698
_diffrn_reflns_av_unetI/netI 0.0808
_diffrn_reflns_Laue_measured_fraction_full 0.999
_diffrn_reflns_Laue_measured_fraction_max 0.997
_diffrn_reflns_limit_h_max 16
_diffrn_reflns_limit_h_min -14
_diffrn_reflns_limit_k_max 21
_diffrn_reflns_limit_k_min -21
_diffrn_reflns_limit_l_max 36
_diffrn_reflns_limit_l_min -34
_diffrn_reflns_number 81514
_diffrn_reflns_point_group_measured_fraction_full 0.999
_diffrn_reflns_point_group_measured_fraction_max 0.997
_diffrn_reflns_theta_full 25.242
_diffrn_reflns_theta_max 30.509
_diffrn_reflns_theta_min 1.963
_diffrn_source 'Rotating Anode'
_diffrn_source_current 55.0
_diffrn_source_power 2.475
_diffrn_source_target Mo
_diffrn_source_type 'Rigaku (Mo) X-ray Source'
_diffrn_source_voltage 45.0
_exptl_absorpt_coefficient_mu 0.371
_exptl_absorpt_correction_T_max 1.00000
_exptl_absorpt_correction_T_min 0.37363
_exptl_absorpt_correction_type multi-scan
_exptl_absorpt_process_details
;
CrysAlisPro 1.171.40.82a (Rigaku Oxford Diffraction, 2020)
Empirical absorption correction using spherical harmonics,
implemented in SCALE3 ABSPACK scaling algorithm.
;
_exptl_crystal_colour 'light green'
_exptl_crystal_colour_modifier light
_exptl_crystal_colour_primary green
_exptl_crystal_density_diffrn 1.407
_exptl_crystal_description block
_exptl_crystal_F_000 1824
_exptl_crystal_size_max 0.1
_exptl_crystal_size_mid 0.1
_exptl_crystal_size_min 0.06
_refine_diff_density_max 0.630
_refine_diff_density_min -0.669
_refine_diff_density_rms 0.085
_refine_ls_extinction_method none
_refine_ls_goodness_of_fit_ref 1.015
_refine_ls_hydrogen_treatment constr
_refine_ls_matrix_type full
_refine_ls_number_parameters 1081
_refine_ls_number_reflns 25303
_refine_ls_number_restraints 0
_refine_ls_restrained_S_all 1.015
_refine_ls_R_factor_all 0.0835
_refine_ls_R_factor_gt 0.0523
_refine_ls_shift/su_max 0.001
_refine_ls_shift/su_mean 0.000
_refine_ls_structure_factor_coef Fsqd
_refine_ls_weighting_details 'w=1/[\s^2^(Fo^2^)+(0.0516P)^2^+1.3853P] where P=(Fo^2^+2Fc^2^)/3'
_refine_ls_weighting_scheme calc
_refine_ls_wR_factor_gt 0.1130
_refine_ls_wR_factor_ref 0.1271
_reflns_Friedel_coverage 0.000
_reflns_number_gt 18288
_reflns_number_total 25303
_reflns_threshold_expression 'I > 2\s(I)'
_cod_data_source_file d2dt01767a2.cif
_cod_data_source_block Compound_2h
_cod_database_code 7710994
_shelx_shelxl_version_number 2018/3
_chemical_oxdiff_formula 'C51 H36 N4 S2'
_chemical_oxdiff_usercomment JCS_121
_shelx_space_group_comment
;
The symmetry employed for this shelxl refinement is uniquely defined
by the following loop, which should always be used as a source of
symmetry information in preference to the above space-group names.
They are only intended as comments.
;
_reflns_odcompleteness_completeness 99.73
_reflns_odcompleteness_iscentric 1
_reflns_odcompleteness_theta 30.44
_olex2_refinement_description
;
1. Fixed Uiso
 At 1.2 times of:
  All C(H) groups
2.a Aromatic/amide H refined with riding coordinates:
 C2(H2), C3(H3), C4(H4), C5(H5), C6(H6), C10(H10), C11(H11), C12(H12),
 C13(H13), C15(H15), C16(H16), C19(H19), C20(H20), C21(H21), C22(H22), C23(H23),
  C26(H26), C27(H27), C29(H29), C30(H30), C31(H31), C32(H32), C36(H36),
 C37(H37), C38(H38), C39(H39), C40(H40), C44(H44), C45(H45), C46(H46), C47(H47),
  C49(H49), C50(H50), C53(H53), C54(H54), C55(H55), C56(H56), C57(H57),
 C60(H60), C61(H61), C63(H63), C64(H64), C65(H65), C66(H66), C70(H70), C71(H71),
  C72(H72), C73(H73), C74(H74), C77(H77), C78(H78), C80(H80), C81(H81),
 C82(H82), C83(H83), C87(H87), C88(H88), C89(H89), C90(H90), C91(H91), C95(H95),
  C96(H96), C97(H97), C98(H98), C100(H100), C101(H101)
;
_olex2_submission_special_instructions 'No special instructions were received'
_oxdiff_exptl_absorpt_empirical_details
;
Empirical correction (ABSPACK) includes:
- Absorption correction using spherical harmonics
- Frame scaling
;
_oxdiff_exptl_absorpt_empirical_full_max 3.181
_oxdiff_exptl_absorpt_empirical_full_min 0.327

loop_
_space_group_symop_operation_xyz
'x, y, z'
'-x, -y, -z'

loop_
_atom_site_label
_atom_site_type_symbol
_atom_site_fract_x
_atom_site_fract_y
_atom_site_fract_z
_atom_site_U_iso_or_equiv
_atom_site_adp_type
_atom_site_occupancy
_atom_site_site_symmetry_order
_atom_site_calc_flag
_atom_site_refinement_flags_posn
_atom_site_refinement_flags_adp
_atom_site_refinement_flags_occupancy
_atom_site_disorder_assembly
_atom_site_disorder_group
S1 S 0.04736(4) 0.83679(4) -0.01620(2) 0.01649(10) Uani 1 1 d . . . . .
S2 S 0.30104(4) 0.86217(3) -0.03259(2) 0.01461(10) Uani 1 1 d . . . . .
N1 N 0.17269(13) 0.86269(11) 0.05745(6) 0.0123(3) Uani 1 1 d . . . . .
C1 C 0.07962(16) 0.84399(13) 0.10067(8) 0.0117(3) Uani 1 1 d . . . . .
C2 C -0.02285(17) 0.91388(14) 0.10457(8) 0.0155(4) Uani 1 1 d . . . . .
H2 H -0.030673 0.974031 0.080917 0.019 Uiso 1 1 calc R U . . .
C3 C -0.11353(18) 0.89151(16) 0.14483(9) 0.0210(4) Uani 1 1 d . . . . .
H3 H -0.183381 0.937074 0.148013 0.025 Uiso 1 1 calc R U . . .
C4 C -0.1008(2) 0.80234(17) 0.18009(9) 0.0258(5) Uani 1 1 d . . . . .
H4 H -0.162307 0.788249 0.206753 0.031 Uiso 1 1 calc R U . . .
C5 C 0.0024(2) 0.73385(16) 0.17614(9) 0.0243(5) Uani 1 1 d . . . . .
H5 H 0.010434 0.674046 0.200254 0.029 Uiso 1 1 calc R U . . .
C6 C 0.09387(18) 0.75419(13) 0.13624(8) 0.0166(4) Uani 1 1 d . . . . .
H6 H 0.163712 0.708471 0.133324 0.020 Uiso 1 1 calc R U . . .
C7 C 0.16463(16) 0.85391(13) 0.00657(8) 0.0130(4) Uani 1 1 d . . . . .
C8 C 0.36546(16) 0.87433(13) 0.02161(8) 0.0123(4) Uani 1 1 d . . . . .
C9 C 0.48581(16) 0.87970(12) 0.02379(8) 0.0130(4) Uani 1 1 d . . . . .
C10 C 0.57555(17) 0.87428(13) -0.02003(8) 0.0162(4) Uani 1 1 d . . . . .
H10 H 0.556508 0.868109 -0.052723 0.019 Uiso 1 1 calc R U . . .
C11 C 0.69080(17) 0.87810(14) -0.01440(9) 0.0196(4) Uani 1 1 d . . . . .
H11 H 0.749438 0.873918 -0.043245 0.023 Uiso 1 1 calc R U . . .
C12 C 0.72073(18) 0.88827(14) 0.03449(9) 0.0195(4) Uani 1 1 d . . . . .
H12 H 0.798947 0.890810 0.037831 0.023 Uiso 1 1 calc R U . . .
C13 C 0.63483(18) 0.89449(14) 0.07746(9) 0.0184(4) Uani 1 1 d . . . . .
H13 H 0.655325 0.902044 0.109491 0.022 Uiso 1 1 calc R U . . .
C14 C 0.51570(16) 0.88954(13) 0.07357(8) 0.0140(4) Uani 1 1 d . . . . .
C15 C 0.42656(17) 0.89439(14) 0.11827(8) 0.0164(4) Uani 1 1 d . . . . .
H15 H 0.446698 0.902999 0.150056 0.020 Uiso 1 1 calc R U . . .
C16 C 0.31186(17) 0.88669(13) 0.11553(8) 0.0159(4) Uani 1 1 d . . . . .
H16 H 0.254540 0.889343 0.145012 0.019 Uiso 1 1 calc R U . . .
C17 C 0.28377(16) 0.87467(13) 0.06679(8) 0.0126(4) Uani 1 1 d . . . . .
S3 S 0.45644(4) 0.32997(3) 0.08520(2) 0.01651(10) Uani 1 1 d . . . . .
S4 S 0.20347(4) 0.32485(3) 0.07340(2) 0.01324(10) Uani 1 1 d . . . . .
N2 N 0.25682(13) 0.47165(11) 0.08006(6) 0.0120(3) Uani 1 1 d . . . . .
C18 C 0.32087(16) 0.53092(12) 0.09243(8) 0.0127(4) Uani 1 1 d . . . . .
C19 C 0.38144(16) 0.58673(13) 0.05018(8) 0.0145(4) Uani 1 1 d . . . . .
H19 H 0.380337 0.586729 0.013809 0.017 Uiso 1 1 calc R U . . .
C20 C 0.44373(17) 0.64259(13) 0.06318(9) 0.0177(4) Uani 1 1 d . . . . .
H20 H 0.483823 0.680959 0.035273 0.021 Uiso 1 1 calc R U . . .
C21 C 0.44644(17) 0.64145(14) 0.11744(9) 0.0198(4) Uani 1 1 d . . . . .
H21 H 0.488854 0.678706 0.125795 0.024 Uiso 1 1 calc R U . . .
C22 C 0.38606(18) 0.58488(14) 0.15956(9) 0.0202(4) Uani 1 1 d . . . . .
H22 H 0.388150 0.584188 0.195981 0.024 Uiso 1 1 calc R U . . .
C23 C 0.32266(17) 0.52946(14) 0.14689(8) 0.0168(4) Uani 1 1 d . . . . .
H23 H 0.281718 0.491662 0.174742 0.020 Uiso 1 1 calc R U . . .
C24 C 0.31080(16) 0.38162(13) 0.07978(8) 0.0131(4) Uani 1 1 d . . . . .
C25 C 0.13202(16) 0.49716(12) 0.07475(7) 0.0114(3) Uani 1 1 d . . . . .
C26 C 0.05684(16) 0.58715(13) 0.07163(8) 0.0143(4) Uani 1 1 d . . . . .
H26 H 0.088545 0.636633 0.071941 0.017 Uiso 1 1 calc R U . . .
C27 C -0.06381(16) 0.59930(13) 0.06814(8) 0.0143(4) Uani 1 1 d . . . . .
H27 H -0.114133 0.658470 0.065225 0.017 Uiso 1 1 calc R U . . .
C28 C -0.11470(16) 0.52442(13) 0.06881(7) 0.0122(4) Uani 1 1 d . . . . .
C29 C -0.24077(16) 0.53567(13) 0.06810(8) 0.0151(4) Uani 1 1 d . . . . .
H29 H -0.291886 0.594419 0.065659 0.018 Uiso 1 1 calc R U . . .
C30 C -0.28849(17) 0.46169(14) 0.07095(8) 0.0173(4) Uani 1 1 d . . . . .
H30 H -0.371468 0.470238 0.071242 0.021 Uiso 1 1 calc R U . . .
C31 C -0.21207(18) 0.37242(14) 0.07344(8) 0.0188(4) Uani 1 1 d . . . . .
H31 H -0.245130 0.322433 0.075452 0.023 Uiso 1 1 calc R U . . .
C32 C -0.08929(17) 0.35877(13) 0.07292(8) 0.0144(4) Uani 1 1 d . . . . .
H32 H -0.039668 0.299928 0.073996 0.017 Uiso 1 1 calc R U . . .
C33 C -0.03823(16) 0.43380(13) 0.07076(7) 0.0119(4) Uani 1 1 d . . . . .
C34 C 0.08725(16) 0.42439(12) 0.07231(7) 0.0110(3) Uani 1 1 d . . . . .
S5 S 0.16960(4) 0.12464(4) 0.37536(2) 0.01884(11) Uani 1 1 d . . . . .
S6 S 0.43760(4) 0.09676(3) 0.37449(2) 0.01687(10) Uani 1 1 d . . . . .
N3 N 0.31308(14) 0.22369(11) 0.30111(6) 0.0133(3) Uani 1 1 d . . . . .
C35 C 0.21236(16) 0.28722(13) 0.27143(8) 0.0141(4) Uani 1 1 d . . . . .
C36 C 0.17064(18) 0.37465(14) 0.28043(8) 0.0185(4) Uani 1 1 d . . . . .
H36 H 0.206823 0.392066 0.304739 0.022 Uiso 1 1 calc R U . . .
C37 C 0.07256(18) 0.43647(15) 0.25209(9) 0.0222(5) Uani 1 1 d . . . . .
H37 H 0.042085 0.495315 0.257942 0.027 Uiso 1 1 calc R U . . .
C38 C 0.02099(18) 0.41001(15) 0.21539(9) 0.0232(5) Uani 1 1 d . . . . .
H38 H -0.043510 0.451452 0.196306 0.028 Uiso 1 1 calc R U . . .
C39 C 0.06504(17) 0.32207(15) 0.20695(8) 0.0204(4) Uani 1 1 d . . . . .
H39 H 0.029753 0.304698 0.182310 0.024 Uiso 1 1 calc R U . . .
C40 C 0.16142(17) 0.25976(14) 0.23500(8) 0.0177(4) Uani 1 1 d . . . . .
H40 H 0.191231 0.200656 0.229440 0.021 Uiso 1 1 calc R U . . .
C41 C 0.29764(16) 0.15356(13) 0.34709(8) 0.0142(4) Uani 1 1 d . . . . .
C42 C 0.51202(17) 0.17016(13) 0.32281(8) 0.0142(4) Uani 1 1 d . . . . .
C43 C 0.63643(16) 0.16964(13) 0.31626(8) 0.0143(4) Uani 1 1 d . . . . .
C44 C 0.72197(17) 0.10652(14) 0.35290(8) 0.0174(4) Uani 1 1 d . . . . .
H44 H 0.697802 0.061029 0.382619 0.021 Uiso 1 1 calc R U . . .
C45 C 0.83989(17) 0.11213(15) 0.34478(9) 0.0204(4) Uani 1 1 d . . . . .
H45 H 0.895447 0.070271 0.369006 0.024 Uiso 1 1 calc R U . . .
C46 C 0.87799(18) 0.18072(15) 0.30009(9) 0.0213(4) Uani 1 1 d . . . . .
H46 H 0.958056 0.184849 0.295398 0.026 Uiso 1 1 calc R U . . .
C47 C 0.79744(18) 0.24130(14) 0.26354(9) 0.0199(4) Uani 1 1 d . . . . .
H47 H 0.824056 0.285430 0.233743 0.024 Uiso 1 1 calc R U . . .
C48 C 0.67450(17) 0.23821(13) 0.27014(8) 0.0155(4) Uani 1 1 d . . . . .
C49 C 0.58919(18) 0.30074(14) 0.23257(8) 0.0182(4) Uani 1 1 d . . . . .
H49 H 0.615479 0.343849 0.202051 0.022 Uiso 1 1 calc R U . . .
C50 C 0.46991(17) 0.29919(14) 0.24008(8) 0.0169(4) Uani 1 1 d . . . . .
H50 H 0.415329 0.340300 0.215146 0.020 Uiso 1 1 calc R U . . .
C51 C 0.43200(16) 0.23364(13) 0.28662(8) 0.0139(4) Uani 1 1 d . . . . .
S7 S 0.11061(4) 0.10362(3) 0.15970(2) 0.01675(10) Uani 1 1 d . . . . .
S8 S -0.15692(4) 0.12743(3) 0.16265(2) 0.01302(10) Uani 1 1 d . . . . .
N4 N -0.02757(13) -0.00110(11) 0.23379(6) 0.0114(3) Uani 1 1 d . . . . .
C52 C 0.07482(16) -0.06324(13) 0.26293(8) 0.0131(4) Uani 1 1 d . . . . .
C53 C 0.12095(16) -0.03732(14) 0.30150(8) 0.0162(4) Uani 1 1 d . . . . .
H53 H 0.088046 0.020718 0.308158 0.019 Uiso 1 1 calc R U . . .
C54 C 0.21742(17) -0.09929(15) 0.33028(8) 0.0193(4) Uani 1 1 d . . . . .
H54 H 0.248559 -0.083156 0.356746 0.023 Uiso 1 1 calc R U . . .
C55 C 0.26681(17) -0.18482(15) 0.31944(9) 0.0214(5) Uani 1 1 d . . . . .
H55 H 0.331447 -0.225874 0.338593 0.026 Uiso 1 1 calc R U . . .
C56 C 0.22092(19) -0.20989(15) 0.28034(9) 0.0229(5) Uani 1 1 d . . . . .
H56 H 0.255054 -0.267276 0.273014 0.027 Uiso 1 1 calc R U . . .
C57 C 0.12321(17) -0.14867(14) 0.25197(9) 0.0186(4) Uani 1 1 d . . . . .
H57 H 0.091030 -0.165191 0.225975 0.022 Uiso 1 1 calc R U . . .
C58 C -0.01517(16) 0.07154(13) 0.18823(8) 0.0128(4) Uani 1 1 d . . . . .
C59 C -0.14460(16) -0.01477(13) 0.24823(7) 0.0116(4) Uani 1 1 d . . . . .
C60 C -0.17834(17) -0.08907(13) 0.29028(8) 0.0149(4) Uani 1 1 d . . . . .
H60 H -0.121901 -0.132986 0.313285 0.018 Uiso 1 1 calc R U . . .
C61 C -0.29604(17) -0.09510(14) 0.29648(8) 0.0165(4) Uani 1 1 d . . . . .
H61 H -0.319253 -0.143564 0.324364 0.020 Uiso 1 1 calc R U . . .
C62 C -0.38429(16) -0.02922(13) 0.26143(8) 0.0138(4) Uani 1 1 d . . . . .
C63 C -0.50532(17) -0.03674(14) 0.26669(8) 0.0177(4) Uani 1 1 d . . . . .
H63 H -0.529531 -0.084538 0.294752 0.021 Uiso 1 1 calc R U . . .
C64 C -0.58767(17) 0.02512(14) 0.23120(9) 0.0188(4) Uani 1 1 d . . . . .
H64 H -0.666616 0.018563 0.235052 0.023 Uiso 1 1 calc R U . . .
C65 C -0.55274(17) 0.09854(14) 0.18893(8) 0.0181(4) Uani 1 1 d . . . . .
H65 H -0.608898 0.140326 0.164979 0.022 Uiso 1 1 calc R U . . .
C66 C -0.43697(16) 0.10891(13) 0.18282(8) 0.0150(4) Uani 1 1 d . . . . .
H66 H -0.415392 0.158055 0.154896 0.018 Uiso 1 1 calc R U . . .
C67 C -0.34944(16) 0.04575(13) 0.21847(8) 0.0119(4) Uani 1 1 d . . . . .
C68 C -0.22757(16) 0.05064(12) 0.21367(7) 0.0109(3) Uani 1 1 d . . . . .
S9 S -0.66812(5) 0.52777(4) 0.32455(3) 0.02682(13) Uani 1 1 d . . . . .
S10 S -0.54347(5) 0.35282(4) 0.40316(2) 0.02240(12) Uani 1 1 d . . . . .
N5 N -0.42651(14) 0.46480(11) 0.33602(7) 0.0155(3) Uani 1 1 d . . . . .
C69 C -0.39599(17) 0.53964(13) 0.29055(8) 0.0148(4) Uani 1 1 d . . . . .
C70 C -0.32859(18) 0.51715(15) 0.24493(8) 0.0193(4) Uani 1 1 d . . . . .
H70 H -0.303800 0.455130 0.243753 0.023 Uiso 1 1 calc R U . . .
C71 C -0.29861(19) 0.58820(16) 0.20109(9) 0.0229(5) Uani 1 1 d . . . . .
H71 H -0.251814 0.573724 0.170618 0.027 Uiso 1 1 calc R U . . .
C72 C -0.33786(19) 0.68045(16) 0.20238(9) 0.0249(5) Uani 1 1 d . . . . .
H72 H -0.318830 0.728032 0.172531 0.030 Uiso 1 1 calc R U . . .
C73 C -0.4056(2) 0.70206(15) 0.24815(10) 0.0271(5) Uani 1 1 d . . . . .
H73 H -0.432003 0.764239 0.248904 0.032 Uiso 1 1 calc R U . . .
C74 C -0.4341(2) 0.63166(15) 0.29278(9) 0.0231(5) Uani 1 1 d . . . . .
H74 H -0.478242 0.645978 0.323828 0.028 Uiso 1 1 calc R U . . .
C75 C -0.54247(18) 0.45587(14) 0.35043(9) 0.0184(4) Uani 1 1 d . . . . .
C76 C -0.33827(17) 0.39188(13) 0.36568(8) 0.0152(4) Uani 1 1 d . . . . .
C77 C -0.21332(18) 0.38606(14) 0.35973(8) 0.0166(4) Uani 1 1 d . . . . .
H77 H -0.180944 0.432140 0.333828 0.020 Uiso 1 1 calc R U . . .
C78 C -0.14074(18) 0.31034(14) 0.39329(8) 0.0172(4) Uani 1 1 d . . . . .
H78 H -0.058106 0.305788 0.390002 0.021 Uiso 1 1 calc R U . . .
C79 C -0.18805(18) 0.23856(14) 0.43298(8) 0.0177(4) Uani 1 1 d . . . . .
C80 C -0.1112(2) 0.16015(15) 0.46698(9) 0.0239(5) Uani 1 1 d . . . . .
H80 H -0.028934 0.156640 0.464673 0.029 Uiso 1 1 calc R U . . .
C81 C -0.1581(2) 0.08952(15) 0.50325(9) 0.0275(5) Uani 1 1 d . . . . .
H81 H -0.107373 0.038531 0.525421 0.033 Uiso 1 1 calc R U . . .
C82 C -0.2823(2) 0.09378(16) 0.50709(9) 0.0283(5) Uani 1 1 d . . . . .
H82 H -0.312804 0.045050 0.531321 0.034 Uiso 1 1 calc R U . . .
C83 C -0.3591(2) 0.16930(15) 0.47535(9) 0.0234(5) Uani 1 1 d . . . . .
H83 H -0.441082 0.171601 0.478281 0.028 Uiso 1 1 calc R U . . .
C84 C -0.31343(18) 0.24354(14) 0.43822(8) 0.0173(4) Uani 1 1 d . . . . .
C85 C -0.38704(18) 0.32367(14) 0.40400(8) 0.0171(4) Uani 1 1 d . . . . .
S11 S -0.11337(6) 0.64679(4) 0.32467(2) 0.03110(14) Uani 1 1 d . . . . .
S12 S 0.03979(5) 0.47113(4) 0.39060(2) 0.02239(12) Uani 1 1 d . . . . .
N6 N -0.16436(15) 0.54792(12) 0.42969(7) 0.0183(4) Uani 1 1 d . . . . .
C86 C -0.28675(18) 0.60137(14) 0.43250(8) 0.0186(4) Uani 1 1 d . . . . .
C87 C -0.3109(2) 0.69695(15) 0.42607(9) 0.0237(5) Uani 1 1 d . . . . .
H87 H -0.248339 0.727162 0.420496 0.028 Uiso 1 1 calc R U . . .
C88 C -0.4301(2) 0.74694(17) 0.42807(9) 0.0293(5) Uani 1 1 d . . . . .
H88 H -0.447411 0.811110 0.423799 0.035 Uiso 1 1 calc R U . . .
C89 C -0.5233(2) 0.70203(17) 0.43638(9) 0.0297(5) Uani 1 1 d . . . . .
H89 H -0.602855 0.736088 0.437599 0.036 Uiso 1 1 calc R U . . .
C90 C -0.4984(2) 0.60639(17) 0.44290(9) 0.0260(5) Uani 1 1 d . . . . .
H90 H -0.561094 0.576216 0.448740 0.031 Uiso 1 1 calc R U . . .
C91 C -0.3794(2) 0.55555(16) 0.44069(8) 0.0225(4) Uani 1 1 d . . . . .
H91 H -0.362149 0.491465 0.444668 0.027 Uiso 1 1 calc R U . . .
C92 C -0.08947(19) 0.56153(15) 0.38238(9) 0.0214(4) Uani 1 1 d . . . . .
C93 C -0.01155(18) 0.41535(15) 0.45628(8) 0.0189(4) Uani 1 1 d . . . . .
C94 C 0.04352(18) 0.32627(15) 0.49066(9) 0.0199(4) Uani 1 1 d . . . . .
C95 C 0.1492(2) 0.26703(16) 0.47437(10) 0.0262(5) Uani 1 1 d . . . . .
H95 H 0.190436 0.287730 0.440639 0.031 Uiso 1 1 calc R U . . .
C96 C 0.1916(2) 0.17904(18) 0.50794(11) 0.0325(6) Uani 1 1 d . . . . .
H96 H 0.260255 0.139815 0.496414 0.039 Uiso 1 1 calc R U . . .
C97 C 0.1323(2) 0.14800(17) 0.55941(11) 0.0346(6) Uani 1 1 d . . . . .
H97 H 0.162207 0.088368 0.581953 0.042 Uiso 1 1 calc R U . . .
C98 C 0.0308(2) 0.20429(16) 0.57698(10) 0.0288(5) Uani 1 1 d . . . . .
H98 H -0.007047 0.182858 0.611503 0.035 Uiso 1 1 calc R U . . .
C99 C -0.01736(19) 0.29507(15) 0.54304(9) 0.0223(4) Uani 1 1 d . . . . .
C100 C -0.12504(19) 0.35436(15) 0.55934(9) 0.0227(5) Uani 1 1 d . . . . .
H100 H -0.160935 0.335247 0.594615 0.027 Uiso 1 1 calc R U . . .
C101 C -0.17717(19) 0.43815(15) 0.52496(8) 0.0205(4) Uani 1 1 d . . . . .
H101 H -0.248190 0.475435 0.536153 0.025 Uiso 1 1 calc R U . . .
C102 C -0.12029(18) 0.46686(14) 0.47178(8) 0.0179(4) Uani 1 1 d . . . . .

loop_
_atom_site_aniso_label
_atom_site_aniso_U_11
_atom_site_aniso_U_22
_atom_site_aniso_U_33
_atom_site_aniso_U_23
_atom_site_aniso_U_13
_atom_site_aniso_U_12
S1 0.0135(2) 0.0193(2) 0.0174(2) -0.00391(19) -0.00365(18) -0.00490(18)
S2 0.0117(2) 0.0180(2) 0.0140(2) -0.00426(18) -0.00093(17) -0.00344(17)
N1 0.0075(7) 0.0135(8) 0.0148(8) -0.0037(6) -0.0020(6) -0.0001(6)
C1 0.0084(8) 0.0135(9) 0.0136(9) -0.0046(7) -0.0019(7) -0.0015(7)
C2 0.0139(9) 0.0137(9) 0.0193(10) -0.0063(7) -0.0048(7) 0.0005(7)
C3 0.0102(9) 0.0333(12) 0.0249(11) -0.0191(9) -0.0018(8) -0.0011(8)
C4 0.0240(11) 0.0429(14) 0.0198(11) -0.0144(10) 0.0053(9) -0.0205(10)
C5 0.0350(13) 0.0215(11) 0.0185(10) -0.0016(8) 0.0002(9) -0.0158(9)
C6 0.0184(10) 0.0105(9) 0.0191(10) -0.0037(7) -0.0033(8) 0.0003(7)
C7 0.0116(9) 0.0098(9) 0.0144(9) -0.0008(7) -0.0020(7) 0.0003(7)
C8 0.0101(8) 0.0113(9) 0.0138(9) -0.0016(7) -0.0037(7) 0.0000(7)
C9 0.0104(8) 0.0090(8) 0.0174(9) -0.0025(7) -0.0030(7) 0.0011(7)
C10 0.0133(9) 0.0138(9) 0.0204(10) -0.0053(8) 0.0002(7) -0.0015(7)
C11 0.0115(9) 0.0158(10) 0.0291(11) -0.0072(8) 0.0033(8) -0.0009(7)
C12 0.0103(9) 0.0169(10) 0.0304(11) -0.0047(8) -0.0030(8) -0.0025(7)
C13 0.0163(10) 0.0150(10) 0.0230(10) -0.0021(8) -0.0082(8) -0.0020(7)
C14 0.0113(9) 0.0091(9) 0.0195(10) -0.0026(7) -0.0041(7) 0.0012(7)
C15 0.0160(9) 0.0164(10) 0.0175(10) -0.0051(8) -0.0048(7) -0.0026(7)
C16 0.0147(9) 0.0155(9) 0.0154(9) -0.0036(7) -0.0002(7) -0.0010(7)
C17 0.0078(8) 0.0095(8) 0.0179(9) -0.0015(7) -0.0015(7) 0.0001(6)
S3 0.0081(2) 0.0125(2) 0.0236(3) -0.00020(19) -0.00389(18) 0.00246(16)
S4 0.0090(2) 0.0082(2) 0.0198(2) -0.00207(17) -0.00232(17) 0.00127(16)
N2 0.0075(7) 0.0102(7) 0.0166(8) -0.0008(6) -0.0034(6) -0.0011(6)
C18 0.0071(8) 0.0081(8) 0.0197(9) -0.0008(7) -0.0071(7) 0.0034(6)
C19 0.0120(9) 0.0123(9) 0.0165(9) 0.0004(7) -0.0053(7) -0.0009(7)
C20 0.0114(9) 0.0118(9) 0.0267(11) -0.0009(8) -0.0071(8) 0.0009(7)
C21 0.0106(9) 0.0134(10) 0.0363(12) -0.0084(9) -0.0111(8) 0.0023(7)
C22 0.0169(10) 0.0210(11) 0.0221(10) -0.0097(8) -0.0095(8) 0.0051(8)
C23 0.0135(9) 0.0144(9) 0.0174(10) -0.0013(8) -0.0038(7) 0.0033(7)
C24 0.0091(8) 0.0116(9) 0.0146(9) 0.0003(7) -0.0004(7) -0.0002(7)
C25 0.0088(8) 0.0090(8) 0.0128(8) 0.0011(7) -0.0034(6) 0.0005(6)
C26 0.0123(9) 0.0105(9) 0.0180(9) -0.0025(7) -0.0033(7) 0.0003(7)
C27 0.0115(9) 0.0092(9) 0.0191(9) -0.0027(7) -0.0042(7) 0.0033(7)
C28 0.0094(8) 0.0129(9) 0.0124(9) -0.0020(7) -0.0031(7) 0.0003(7)
C29 0.0111(9) 0.0141(9) 0.0163(9) -0.0021(7) -0.0047(7) 0.0031(7)
C30 0.0099(9) 0.0191(10) 0.0209(10) -0.0031(8) -0.0048(7) -0.0009(7)
C31 0.0161(10) 0.0181(10) 0.0217(10) -0.0005(8) -0.0076(8) -0.0056(8)
C32 0.0130(9) 0.0111(9) 0.0172(9) -0.0007(7) -0.0044(7) -0.0016(7)
C33 0.0103(8) 0.0123(9) 0.0112(8) -0.0011(7) -0.0039(7) -0.0005(7)
C34 0.0085(8) 0.0075(8) 0.0124(8) 0.0001(6) -0.0024(6) 0.0035(6)
S5 0.0130(2) 0.0210(3) 0.0189(2) -0.0008(2) -0.00089(18) -0.00326(19)
S6 0.0113(2) 0.0174(2) 0.0158(2) 0.00134(18) -0.00371(17) 0.00153(17)
N3 0.0092(7) 0.0138(8) 0.0143(8) -0.0014(6) -0.0035(6) 0.0004(6)
C35 0.0083(8) 0.0150(9) 0.0140(9) 0.0006(7) -0.0006(7) 0.0003(7)
C36 0.0163(10) 0.0177(10) 0.0191(10) -0.0038(8) -0.0019(8) -0.0008(8)
C37 0.0183(10) 0.0150(10) 0.0252(11) -0.0018(8) 0.0011(8) 0.0038(8)
C38 0.0099(9) 0.0257(11) 0.0214(11) 0.0051(9) -0.0014(8) 0.0039(8)
C39 0.0131(9) 0.0275(11) 0.0162(10) 0.0004(8) -0.0041(7) -0.0034(8)
C40 0.0135(9) 0.0188(10) 0.0175(10) -0.0036(8) -0.0005(7) -0.0002(7)
C41 0.0113(9) 0.0142(9) 0.0150(9) -0.0035(7) -0.0035(7) 0.0014(7)
C42 0.0114(9) 0.0133(9) 0.0156(9) -0.0035(7) -0.0016(7) 0.0010(7)
C43 0.0114(9) 0.0134(9) 0.0176(9) -0.0060(7) -0.0034(7) 0.0013(7)
C44 0.0140(9) 0.0181(10) 0.0172(10) -0.0062(8) -0.0031(7) 0.0037(7)
C45 0.0115(9) 0.0237(11) 0.0250(11) -0.0101(9) -0.0069(8) 0.0047(8)
C46 0.0106(9) 0.0236(11) 0.0329(12) -0.0153(9) -0.0014(8) -0.0006(8)
C47 0.0141(9) 0.0179(10) 0.0292(11) -0.0099(9) -0.0004(8) -0.0029(8)
C48 0.0125(9) 0.0132(9) 0.0212(10) -0.0080(8) -0.0017(7) 0.0006(7)
C49 0.0162(10) 0.0146(10) 0.0207(10) -0.0022(8) -0.0011(8) -0.0014(7)
C50 0.0130(9) 0.0134(9) 0.0202(10) -0.0006(8) -0.0045(7) 0.0009(7)
C51 0.0085(8) 0.0157(9) 0.0163(9) -0.0043(7) -0.0031(7) 0.0004(7)
S7 0.0104(2) 0.0185(2) 0.0195(2) -0.00109(19) -0.00124(18) -0.00495(18)
S8 0.0087(2) 0.0113(2) 0.0150(2) 0.00115(17) -0.00284(16) 0.00012(16)
N4 0.0072(7) 0.0122(8) 0.0124(7) -0.0013(6) -0.0029(6) 0.0006(6)
C52 0.0073(8) 0.0144(9) 0.0138(9) -0.0002(7) -0.0015(7) 0.0000(7)
C53 0.0096(9) 0.0182(10) 0.0188(10) -0.0050(8) -0.0018(7) 0.0006(7)
C54 0.0105(9) 0.0271(11) 0.0185(10) -0.0036(8) -0.0057(7) -0.0021(8)
C55 0.0098(9) 0.0233(11) 0.0217(10) 0.0039(8) -0.0041(8) 0.0017(8)
C56 0.0187(10) 0.0148(10) 0.0279(11) -0.0025(8) -0.0030(8) 0.0052(8)
C57 0.0147(9) 0.0177(10) 0.0219(10) -0.0063(8) -0.0050(8) 0.0018(8)
C58 0.0101(8) 0.0115(9) 0.0148(9) -0.0035(7) -0.0023(7) 0.0015(7)
C59 0.0074(8) 0.0137(9) 0.0122(8) -0.0029(7) -0.0012(6) -0.0002(7)
C60 0.0117(9) 0.0136(9) 0.0147(9) 0.0005(7) -0.0036(7) 0.0010(7)
C61 0.0121(9) 0.0158(9) 0.0166(9) 0.0018(7) -0.0014(7) -0.0017(7)
C62 0.0099(8) 0.0141(9) 0.0146(9) -0.0026(7) -0.0008(7) 0.0000(7)
C63 0.0122(9) 0.0187(10) 0.0202(10) -0.0029(8) 0.0004(7) -0.0040(7)
C64 0.0103(9) 0.0222(10) 0.0232(10) -0.0063(8) -0.0020(8) -0.0022(7)
C65 0.0112(9) 0.0197(10) 0.0188(10) -0.0021(8) -0.0056(7) 0.0030(7)
C66 0.0117(9) 0.0131(9) 0.0170(9) -0.0022(7) -0.0030(7) 0.0017(7)
C67 0.0099(8) 0.0103(9) 0.0138(9) -0.0034(7) -0.0016(7) 0.0012(6)
C68 0.0089(8) 0.0105(8) 0.0124(8) -0.0027(7) -0.0028(6) -0.0001(6)
S9 0.0133(2) 0.0251(3) 0.0344(3) -0.0007(2) -0.0025(2) 0.0003(2)
S10 0.0165(2) 0.0187(3) 0.0263(3) -0.0002(2) 0.0032(2) -0.00391(19)
N5 0.0124(8) 0.0134(8) 0.0178(8) -0.0019(6) -0.0004(6) -0.0014(6)
C69 0.0120(9) 0.0146(9) 0.0171(9) -0.0019(7) -0.0033(7) -0.0035(7)
C70 0.0174(10) 0.0192(10) 0.0191(10) -0.0054(8) -0.0034(8) 0.0006(8)
C71 0.0179(10) 0.0293(12) 0.0166(10) -0.0012(9) -0.0023(8) -0.0028(8)
C72 0.0215(11) 0.0257(12) 0.0230(11) 0.0073(9) -0.0090(9) -0.0101(9)
C73 0.0352(13) 0.0141(10) 0.0296(12) -0.0009(9) -0.0069(10) -0.0053(9)
C74 0.0257(11) 0.0182(10) 0.0223(11) -0.0045(8) -0.0004(9) -0.0017(8)
C75 0.0149(9) 0.0150(10) 0.0225(10) -0.0038(8) 0.0008(8) -0.0013(7)
C76 0.0165(9) 0.0115(9) 0.0161(9) -0.0048(7) -0.0010(7) 0.0002(7)
C77 0.0183(10) 0.0147(9) 0.0164(9) -0.0027(8) -0.0009(7) -0.0053(7)
C78 0.0155(9) 0.0172(10) 0.0197(10) -0.0073(8) -0.0022(8) -0.0020(7)
C79 0.0218(10) 0.0144(10) 0.0156(9) -0.0055(8) -0.0031(8) 0.0006(8)
C80 0.0240(11) 0.0216(11) 0.0219(11) -0.0036(9) -0.0050(9) 0.0009(9)
C81 0.0331(13) 0.0180(11) 0.0219(11) 0.0006(9) -0.0042(9) 0.0044(9)
C82 0.0366(13) 0.0183(11) 0.0213(11) 0.0010(9) 0.0036(9) -0.0023(9)
C83 0.0251(11) 0.0197(11) 0.0212(11) -0.0029(8) 0.0041(8) -0.0044(9)
C84 0.0213(10) 0.0129(9) 0.0159(9) -0.0042(7) -0.0005(8) -0.0013(7)
C85 0.0177(10) 0.0154(10) 0.0173(10) -0.0051(8) 0.0020(7) -0.0033(7)
S11 0.0396(3) 0.0237(3) 0.0206(3) 0.0022(2) 0.0059(2) -0.0054(2)
S12 0.0199(3) 0.0266(3) 0.0197(3) -0.0057(2) 0.0028(2) -0.0066(2)
N6 0.0198(9) 0.0167(8) 0.0155(8) -0.0024(7) 0.0005(6) -0.0028(7)
C86 0.0215(10) 0.0189(10) 0.0137(9) -0.0023(8) -0.0017(8) -0.0043(8)
C87 0.0301(12) 0.0193(11) 0.0197(10) -0.0044(8) 0.0026(9) -0.0060(9)
C88 0.0356(13) 0.0222(12) 0.0221(11) -0.0037(9) 0.0014(9) 0.0020(10)
C89 0.0243(12) 0.0357(14) 0.0194(11) -0.0041(10) -0.0014(9) 0.0053(10)
C90 0.0227(11) 0.0367(13) 0.0188(11) -0.0072(9) -0.0006(9) -0.0083(10)
C91 0.0286(12) 0.0223(11) 0.0161(10) -0.0046(8) -0.0011(8) -0.0060(9)
C92 0.0218(11) 0.0198(11) 0.0219(11) -0.0057(8) 0.0022(8) -0.0055(8)
C93 0.0176(10) 0.0230(11) 0.0167(10) -0.0045(8) -0.0010(8) -0.0070(8)
C94 0.0184(10) 0.0222(11) 0.0203(10) -0.0049(8) -0.0076(8) -0.0045(8)
C95 0.0215(11) 0.0302(12) 0.0273(12) -0.0092(10) -0.0088(9) -0.0012(9)
C96 0.0264(12) 0.0325(13) 0.0390(14) -0.0142(11) -0.0148(11) 0.0039(10)
C97 0.0333(13) 0.0253(12) 0.0409(15) 0.0014(11) -0.0227(11) -0.0010(10)
C98 0.0273(12) 0.0297(12) 0.0262(12) 0.0039(10) -0.0142(9) -0.0079(10)
C99 0.0222(11) 0.0239(11) 0.0206(11) -0.0012(9) -0.0096(8) -0.0067(9)
C100 0.0223(11) 0.0279(12) 0.0165(10) -0.0004(9) -0.0039(8) -0.0087(9)
C101 0.0188(10) 0.0253(11) 0.0166(10) -0.0045(8) 0.0010(8) -0.0063(8)
C102 0.0194(10) 0.0174(10) 0.0164(10) -0.0027(8) -0.0026(8) -0.0051(8)

loop_
_atom_type_symbol
_atom_type_description
_atom_type_scat_dispersion_real
_atom_type_scat_dispersion_imag
_atom_type_scat_source
C C 0.0033 0.0016 'International Tables Vol C Tables 4.2.6.8 and 6.1.1.4'
H H 0.0000 0.0000 'International Tables Vol C Tables 4.2.6.8 and 6.1.1.4'
N N 0.0061 0.0033 'International Tables Vol C Tables 4.2.6.8 and 6.1.1.4'
S S 0.1246 0.1234 'International Tables Vol C Tables 4.2.6.8 and 6.1.1.4'

loop_
_geom_angle_atom_site_label_1
_geom_angle_atom_site_label_2
_geom_angle_atom_site_label_3
_geom_angle
_geom_angle_site_symmetry_1
_geom_angle_site_symmetry_3
_geom_angle_publ_flag
C8 S2 C7 92.19(9) . . ?
C7 N1 C1 120.35(15) . . ?
C7 N1 C17 115.67(15) . . ?
C17 N1 C1 123.10(15) . . ?
C2 C1 N1 119.94(16) . . ?
C2 C1 C6 121.76(17) . . ?
C6 C1 N1 118.26(16) . . ?
C1 C2 H2 120.9 . . ?
C1 C2 C3 118.16(18) . . ?
C3 C2 H2 120.9 . . ?
C2 C3 H3 119.7 . . ?
C4 C3 C2 120.59(19) . . ?
C4 C3 H3 119.7 . . ?
C3 C4 H4 119.7 . . ?
C3 C4 C5 120.56(19) . . ?
C5 C4 H4 119.7 . . ?
C4 C5 H5 120.0 . . ?
C4 C5 C6 120.0(2) . . ?
C6 C5 H5 120.0 . . ?
C1 C6 H6 120.5 . . ?
C5 C6 C1 118.92(19) . . ?
C5 C6 H6 120.5 . . ?
S1 C7 S2 123.84(12) . . ?
N1 C7 S1 126.99(14) . . ?
N1 C7 S2 109.17(13) . . ?
C9 C8 S2 128.19(14) . . ?
C17 C8 S2 110.83(14) . . ?
C17 C8 C9 120.93(17) . . ?
C8 C9 C14 116.93(17) . . ?
C10 C9 C8 123.58(18) . . ?
C10 C9 C14 119.48(17) . . ?
C9 C10 H10 119.9 . . ?
C11 C10 C9 120.20(19) . . ?
C11 C10 H10 119.9 . . ?
C10 C11 H11 119.7 . . ?
C10 C11 C12 120.61(19) . . ?
C12 C11 H11 119.7 . . ?
C11 C12 H12 119.9 . . ?
C13 C12 C11 120.25(18) . . ?
C13 C12 H12 119.9 . . ?
C12 C13 H13 119.6 . . ?
C12 C13 C14 120.85(19) . . ?
C14 C13 H13 119.6 . . ?
C9 C14 C15 120.18(17) . . ?
C13 C14 C9 118.60(17) . . ?
C13 C14 C15 121.22(18) . . ?
C14 C15 H15 119.2 . . ?
C16 C15 C14 121.65(18) . . ?
C16 C15 H15 119.2 . . ?
C15 C16 H16 121.1 . . ?
C15 C16 C17 117.88(17) . . ?
C17 C16 H16 121.1 . . ?
N1 C17 C16 125.60(16) . . ?
C8 C17 N1 112.11(17) . . ?
C8 C17 C16 122.29(17) . . ?
C24 S4 C34 91.92(9) . . ?
C24 N2 C18 121.75(15) . . ?
C24 N2 C25 114.86(16) . . ?
C25 N2 C18 122.87(15) . . ?
C19 C18 N2 119.88(17) . . ?
C23 C18 N2 118.85(17) . . ?
C23 C18 C19 121.25(18) . . ?
C18 C19 H19 120.6 . . ?
C18 C19 C20 118.85(19) . . ?
C20 C19 H19 120.6 . . ?
C19 C20 H20 119.8 . . ?
C21 C20 C19 120.38(19) . . ?
C21 C20 H20 119.8 . . ?
C20 C21 H21 119.8 . . ?
C20 C21 C22 120.38(19) . . ?
C22 C21 H21 119.8 . . ?
C21 C22 H22 120.2 . . ?
C23 C22 C21 119.63(19) . . ?
C23 C22 H22 120.2 . . ?
C18 C23 C22 119.50(19) . . ?
C18 C23 H23 120.2 . . ?
C22 C23 H23 120.2 . . ?
S3 C24 S4 123.39(11) . . ?
N2 C24 S3 126.76(15) . . ?
N2 C24 S4 109.86(13) . . ?
N2 C25 C26 125.61(17) . . ?
C34 C25 N2 112.74(15) . . ?
C34 C25 C26 121.64(17) . . ?
C25 C26 H26 121.0 . . ?
C27 C26 C25 118.03(18) . . ?
C27 C26 H26 121.0 . . ?
C26 C27 H27 119.0 . . ?
C26 C27 C28 122.03(17) . . ?
C28 C27 H27 119.0 . . ?
C27 C28 C29 122.16(17) . . ?
C27 C28 C33 119.89(16) . . ?
C29 C28 C33 117.94(17) . . ?
C28 C29 H29 119.4 . . ?
C30 C29 C28 121.26(17) . . ?
C30 C29 H29 119.4 . . ?
C29 C30 H30 119.9 . . ?
C29 C30 C31 120.17(18) . . ?
C31 C30 H30 119.9 . . ?
C30 C31 H31 119.7 . . ?
C32 C31 C30 120.57(19) . . ?
C32 C31 H31 119.7 . . ?
C31 C32 H32 119.9 . . ?
C31 C32 C33 120.20(18) . . ?
C33 C32 H32 119.9 . . ?
C32 C33 C28 119.82(16) . . ?
C32 C33 C34 123.53(17) . . ?
C34 C33 C28 116.62(17) . . ?
C25 C34 S4 110.56(13) . . ?
C25 C34 C33 121.60(16) . . ?
C33 C34 S4 127.82(15) . . ?
C42 S6 C41 92.28(9) . . ?
C41 N3 C35 121.89(15) . . ?
C41 N3 C51 115.55(15) . . ?
C51 N3 C35 122.44(15) . . ?
C36 C35 N3 118.09(18) . . ?
C36 C35 C40 122.09(18) . . ?
C40 C35 N3 119.82(17) . . ?
C35 C36 H36 120.8 . . ?
C35 C36 C37 118.5(2) . . ?
C37 C36 H36 120.8 . . ?
C36 C37 H37 120.0 . . ?
C38 C37 C36 120.03(19) . . ?
C38 C37 H37 120.0 . . ?
C37 C38 H38 119.9 . . ?
C37 C38 C39 120.28(19) . . ?
C39 C38 H38 119.9 . . ?
C38 C39 H39 119.8 . . ?
C38 C39 C40 120.4(2) . . ?
C40 C39 H39 119.8 . . ?
C35 C40 C39 118.71(19) . . ?
C35 C40 H40 120.6 . . ?
C39 C40 H40 120.6 . . ?
S5 C41 S6 123.51(11) . . ?
N3 C41 S5 127.42(14) . . ?
N3 C41 S6 109.05(13) . . ?
C43 C42 S6 127.93(15) . . ?
C51 C42 S6 110.42(14) . . ?
C51 C42 C43 121.64(17) . . ?
C42 C43 C48 116.74(17) . . ?
C44 C43 C42 123.69(18) . . ?
C44 C43 C48 119.57(17) . . ?
C43 C44 H44 119.8 . . ?
C45 C44 C43 120.32(19) . . ?
C45 C44 H44 119.8 . . ?
C44 C45 H45 119.7 . . ?
C44 C45 C46 120.61(19) . . ?
C46 C45 H45 119.7 . . ?
C45 C46 H46 119.9 . . ?
C47 C46 C45 120.12(19) . . ?
C47 C46 H46 119.9 . . ?
C46 C47 H47 119.3 . . ?
C46 C47 C48 121.4(2) . . ?
C48 C47 H47 119.3 . . ?
C47 C48 C43 118.00(18) . . ?
C47 C48 C49 122.21(18) . . ?
C49 C48 C43 119.79(17) . . ?
C48 C49 H49 119.0 . . ?
C50 C49 C48 121.91(18) . . ?
C50 C49 H49 119.0 . . ?
C49 C50 H50 120.9 . . ?
C49 C50 C51 118.11(18) . . ?
C51 C50 H50 120.9 . . ?
N3 C51 C50 125.57(17) . . ?
C42 C51 N3 112.68(16) . . ?
C42 C51 C50 121.74(17) . . ?
C68 S8 C58 92.40(9) . . ?
C58 N4 C52 122.05(15) . . ?
C58 N4 C59 115.64(15) . . ?
C59 N4 C52 122.19(15) . . ?
C53 C52 N4 119.99(17) . . ?
C57 C52 N4 118.63(17) . . ?
C57 C52 C53 121.37(17) . . ?
C52 C53 H53 120.4 . . ?
C52 C53 C54 119.12(18) . . ?
C54 C53 H53 120.4 . . ?
C53 C54 H54 120.0 . . ?
C55 C54 C53 119.9(2) . . ?
C55 C54 H54 120.0 . . ?
C54 C55 H55 119.7 . . ?
C54 C55 C56 120.61(18) . . ?
C56 C55 H55 119.7 . . ?
C55 C56 H56 120.2 . . ?
C55 C56 C57 119.69(19) . . ?
C57 C56 H56 120.2 . . ?
C52 C57 C56 119.3(2) . . ?
C52 C57 H57 120.4 . . ?
C56 C57 H57 120.4 . . ?
S7 C58 S8 123.66(11) . . ?
N4 C58 S7 127.39(14) . . ?
N4 C58 S8 108.94(13) . . ?
N4 C59 C60 126.16(16) . . ?
C68 C59 N4 112.43(16) . . ?
C68 C59 C60 121.27(16) . . ?
C59 C60 H60 120.8 . . ?
C61 C60 C59 118.45(17) . . ?
C61 C60 H60 120.8 . . ?
C60 C61 H61 119.0 . . ?
C60 C61 C62 121.96(17) . . ?
C62 C61 H61 119.0 . . ?
C61 C62 C67 119.41(16) . . ?
C63 C62 C61 122.14(17) . . ?
C63 C62 C67 118.43(17) . . ?
C62 C63 H63 119.4 . . ?
C64 C63 C62 121.26(18) . . ?
C64 C63 H63 119.4 . . ?
C63 C64 H64 120.0 . . ?
C63 C64 C65 120.03(18) . . ?
C65 C64 H64 120.0 . . ?
C64 C65 H65 119.7 . . ?
C66 C65 C64 120.55(18) . . ?
C66 C65 H65 119.7 . . ?
C65 C66 H66 119.6 . . ?
C65 C66 C67 120.84(18) . . ?
C67 C66 H66 119.6 . . ?
C66 C67 C62 118.89(17) . . ?
C68 C67 C62 117.16(16) . . ?
C68 C67 C66 123.94(17) . . ?
C59 C68 S8 110.57(13) . . ?
C59 C68 C67 121.73(16) . . ?
C67 C68 S8 127.44(14) . . ?
C85 S10 C75 92.38(9) . . ?
C75 N5 C69 122.31(16) . . ?
C75 N5 C76 115.19(16) . . ?
C76 N5 C69 122.30(15) . . ?
C70 C69 N5 118.56(17) . . ?
C74 C69 N5 120.34(18) . . ?
C74 C69 C70 121.09(19) . . ?
C69 C70 H70 120.4 . . ?
C71 C70 C69 119.2(2) . . ?
C71 C70 H70 120.4 . . ?
C70 C71 H71 119.8 . . ?
C72 C71 C70 120.3(2) . . ?
C72 C71 H71 119.8 . . ?
C71 C72 H72 120.0 . . ?
C71 C72 C73 120.0(2) . . ?
C73 C72 H72 120.0 . . ?
C72 C73 H73 119.8 . . ?
C74 C73 C72 120.4(2) . . ?
C74 C73 H73 119.8 . . ?
C69 C74 H74 120.5 . . ?
C73 C74 C69 119.1(2) . . ?
C73 C74 H74 120.5 . . ?
S9 C75 S10 122.19(12) . . ?
N5 C75 S9 128.34(15) . . ?
N5 C75 S10 109.47(14) . . ?
N5 C76 C77 126.14(17) . . ?
C85 C76 N5 112.51(17) . . ?
C85 C76 C77 121.34(18) . . ?
C76 C77 H77 121.0 . . ?
C78 C77 C76 118.02(18) . . ?
C78 C77 H77 121.0 . . ?
C77 C78 H78 119.0 . . ?
C77 C78 C79 122.04(19) . . ?
C79 C78 H78 119.0 . . ?
C80 C79 C78 121.20(19) . . ?
C84 C79 C78 119.91(18) . . ?
C84 C79 C80 118.88(19) . . ?
C79 C80 H80 119.9 . . ?
C81 C80 C79 120.2(2) . . ?
C81 C80 H80 119.9 . . ?
C80 C81 H81 119.7 . . ?
C80 C81 C82 120.5(2) . . ?
C82 C81 H81 119.7 . . ?
C81 C82 H82 119.7 . . ?
C83 C82 C81 120.6(2) . . ?
C83 C82 H82 119.7 . . ?
C82 C83 H83 120.0 . . ?
C82 C83 C84 120.1(2) . . ?
C84 C83 H83 120.0 . . ?
C79 C84 C85 117.01(18) . . ?
C83 C84 C79 119.67(18) . . ?
C83 C84 C85 123.30(19) . . ?
C76 C85 S10 110.44(15) . . ?
C76 C85 C84 121.63(18) . . ?
C84 C85 S10 127.93(15) . . ?
C93 S12 C92 92.47(10) . . ?
C92 N6 C86 122.53(17) . . ?
C92 N6 C102 114.67(17) . . ?
C102 N6 C86 121.79(16) . . ?
C87 C86 N6 120.34(19) . . ?
C87 C86 C91 121.0(2) . . ?
C91 C86 N6 118.62(19) . . ?
C86 C87 H87 120.5 . . ?
C86 C87 C88 119.0(2) . . ?
C88 C87 H87 120.5 . . ?
C87 C88 H88 119.7 . . ?
C89 C88 C87 120.5(2) . . ?
C89 C88 H88 119.7 . . ?
C88 C89 H89 119.9 . . ?
C88 C89 C90 120.1(2) . . ?
C90 C89 H89 119.9 . . ?
C89 C90 H90 120.0 . . ?
C89 C90 C91 119.9(2) . . ?
C91 C90 H90 120.0 . . ?
C86 C91 C90 119.4(2) . . ?
C86 C91 H91 120.3 . . ?
C90 C91 H91 120.3 . . ?
S11 C92 S12 122.77(12) . . ?
N6 C92 S11 127.82(16) . . ?
N6 C92 S12 109.39(15) . . ?
C94 C93 S12 127.40(16) . . ?
C102 C93 S12 110.81(15) . . ?
C102 C93 C94 121.73(19) . . ?
C95 C94 C93 123.7(2) . . ?
C95 C94 C99 119.5(2) . . ?
C99 C94 C93 116.74(19) . . ?
C94 C95 H95 119.8 . . ?
C96 C95 C94 120.4(2) . . ?
C96 C95 H95 119.8 . . ?
C95 C96 H96 119.8 . . ?
C95 C96 C97 120.3(2) . . ?
C97 C96 H96 119.8 . . ?
C96 C97 H97 119.6 . . ?
C98 C97 C96 120.8(2) . . ?
C98 C97 H97 119.6 . . ?
C97 C98 H98 119.7 . . ?
C97 C98 C99 120.6(2) . . ?
C99 C98 H98 119.7 . . ?
C94 C99 C100 119.60(19) . . ?
C98 C99 C94 118.3(2) . . ?
C98 C99 C100 122.1(2) . . ?
C99 C100 H100 118.9 . . ?
C101 C100 C99 122.2(2) . . ?
C101 C100 H100 118.9 . . ?
C100 C101 H101 120.9 . . ?
C100 C101 C102 118.2(2) . . ?
C102 C101 H101 120.9 . . ?
N6 C102 C101 126.20(18) . . ?
C93 C102 N6 112.56(17) . . ?
C93 C102 C101 121.24(19) . . ?

loop_
_geom_bond_atom_site_label_1
_geom_bond_atom_site_label_2
_geom_bond_distance
_geom_bond_site_symmetry_2
_geom_bond_publ_flag
S1 C7 1.656(2) . ?
S2 C7 1.7501(19) . ?
S2 C8 1.7395(19) . ?
N1 C1 1.442(2) . ?
N1 C7 1.364(2) . ?
N1 C17 1.404(2) . ?
C1 C2 1.387(3) . ?
C1 C6 1.389(3) . ?
C2 H2 0.9300 . ?
C2 C3 1.390(3) . ?
C3 H3 0.9300 . ?
C3 C4 1.380(3) . ?
C4 H4 0.9300 . ?
C4 C5 1.380(3) . ?
C5 H5 0.9300 . ?
C5 C6 1.385(3) . ?
C6 H6 0.9300 . ?
C8 C9 1.422(3) . ?
C8 C17 1.380(3) . ?
C9 C10 1.416(3) . ?
C9 C14 1.423(3) . ?
C10 H10 0.9300 . ?
C10 C11 1.375(3) . ?
C11 H11 0.9300 . ?
C11 C12 1.404(3) . ?
C12 H12 0.9300 . ?
C12 C13 1.376(3) . ?
C13 H13 0.9300 . ?
C13 C14 1.415(3) . ?
C14 C15 1.426(3) . ?
C15 H15 0.9300 . ?
C15 C16 1.372(3) . ?
C16 H16 0.9300 . ?
C16 C17 1.405(3) . ?
S3 C24 1.6639(18) . ?
S4 C24 1.742(2) . ?
S4 C34 1.7457(17) . ?
N2 C18 1.440(2) . ?
N2 C24 1.363(2) . ?
N2 C25 1.404(2) . ?
C18 C19 1.389(3) . ?
C18 C23 1.386(3) . ?
C19 H19 0.9300 . ?
C19 C20 1.390(3) . ?
C20 H20 0.9300 . ?
C20 C21 1.384(3) . ?
C21 H21 0.9300 . ?
C21 C22 1.392(3) . ?
C22 H22 0.9300 . ?
C22 C23 1.389(3) . ?
C23 H23 0.9300 . ?
C25 C26 1.413(2) . ?
C25 C34 1.371(3) . ?
C26 H26 0.9300 . ?
C26 C27 1.366(3) . ?
C27 H27 0.9300 . ?
C27 C28 1.419(3) . ?
C28 C29 1.420(3) . ?
C28 C33 1.431(3) . ?
C29 H29 0.9300 . ?
C29 C30 1.369(3) . ?
C30 H30 0.9300 . ?
C30 C31 1.412(3) . ?
C31 H31 0.9300 . ?
C31 C32 1.374(3) . ?
C32 H32 0.9300 . ?
C32 C33 1.412(3) . ?
C33 C34 1.421(2) . ?
S5 C41 1.656(2) . ?
S6 C41 1.7528(19) . ?
S6 C42 1.743(2) . ?
N3 C35 1.445(2) . ?
N3 C41 1.361(2) . ?
N3 C51 1.404(2) . ?
C35 C36 1.381(3) . ?
C35 C40 1.383(3) . ?
C36 H36 0.9300 . ?
C36 C37 1.401(3) . ?
C37 H37 0.9300 . ?
C37 C38 1.384(3) . ?
C38 H38 0.9300 . ?
C38 C39 1.385(3) . ?
C39 H39 0.9300 . ?
C39 C40 1.386(3) . ?
C40 H40 0.9300 . ?
C42 C43 1.418(3) . ?
C42 C51 1.374(3) . ?
C43 C44 1.416(3) . ?
C43 C48 1.428(3) . ?
C44 H44 0.9300 . ?
C44 C45 1.367(3) . ?
C45 H45 0.9300 . ?
C45 C46 1.408(3) . ?
C46 H46 0.9300 . ?
C46 C47 1.368(3) . ?
C47 H47 0.9300 . ?
C47 C48 1.415(3) . ?
C48 C49 1.425(3) . ?
C49 H49 0.9300 . ?
C49 C50 1.366(3) . ?
C50 H50 0.9300 . ?
C50 C51 1.407(3) . ?
S7 C58 1.6529(19) . ?
S8 C58 1.7514(18) . ?
S8 C68 1.7404(18) . ?
N4 C52 1.446(2) . ?
N4 C58 1.369(2) . ?
N4 C59 1.400(2) . ?
C52 C53 1.382(3) . ?
C52 C57 1.381(3) . ?
C53 H53 0.9300 . ?
C53 C54 1.393(3) . ?
C54 H54 0.9300 . ?
C54 C55 1.383(3) . ?
C55 H55 0.9300 . ?
C55 C56 1.384(3) . ?
C56 H56 0.9300 . ?
C56 C57 1.395(3) . ?
C57 H57 0.9300 . ?
C59 C60 1.409(3) . ?
C59 C68 1.381(2) . ?
C60 H60 0.9300 . ?
C60 C61 1.368(3) . ?
C61 H61 0.9300 . ?
C61 C62 1.427(3) . ?
C62 C63 1.414(3) . ?
C62 C67 1.432(3) . ?
C63 H63 0.9300 . ?
C63 C64 1.372(3) . ?
C64 H64 0.9300 . ?
C64 C65 1.408(3) . ?
C65 H65 0.9300 . ?
C65 C66 1.367(3) . ?
C66 H66 0.9300 . ?
C66 C67 1.417(2) . ?
C67 C68 1.413(2) . ?
S9 C75 1.659(2) . ?
S10 C75 1.745(2) . ?
S10 C85 1.742(2) . ?
N5 C69 1.445(2) . ?
N5 C75 1.366(2) . ?
N5 C76 1.406(2) . ?
C69 C70 1.385(3) . ?
C69 C74 1.384(3) . ?
C70 H70 0.9300 . ?
C70 C71 1.385(3) . ?
C71 H71 0.9300 . ?
C71 C72 1.381(3) . ?
C72 H72 0.9300 . ?
C72 C73 1.385(3) . ?
C73 H73 0.9300 . ?
C73 C74 1.384(3) . ?
C74 H74 0.9300 . ?
C76 C77 1.408(3) . ?
C76 C85 1.381(3) . ?
C77 H77 0.9300 . ?
C77 C78 1.373(3) . ?
C78 H78 0.9300 . ?
C78 C79 1.424(3) . ?
C79 C80 1.422(3) . ?
C79 C84 1.416(3) . ?
C80 H80 0.9300 . ?
C80 C81 1.375(3) . ?
C81 H81 0.9300 . ?
C81 C82 1.407(3) . ?
C82 H82 0.9300 . ?
C82 C83 1.374(3) . ?
C83 H83 0.9300 . ?
C83 C84 1.414(3) . ?
C84 C85 1.421(3) . ?
S11 C92 1.652(2) . ?
S12 C92 1.739(2) . ?
S12 C93 1.735(2) . ?
N6 C86 1.438(3) . ?
N6 C92 1.374(3) . ?
N6 C102 1.409(3) . ?
C86 C87 1.386(3) . ?
C86 C91 1.388(3) . ?
C87 H87 0.9300 . ?
C87 C88 1.389(3) . ?
C88 H88 0.9300 . ?
C88 C89 1.384(4) . ?
C89 H89 0.9300 . ?
C89 C90 1.386(3) . ?
C90 H90 0.9300 . ?
C90 C91 1.391(3) . ?
C91 H91 0.9300 . ?
C93 C94 1.425(3) . ?
C93 C102 1.371(3) . ?
C94 C95 1.409(3) . ?
C94 C99 1.425(3) . ?
C95 H95 0.9300 . ?
C95 C96 1.371(3) . ?
C96 H96 0.9300 . ?
C96 C97 1.399(4) . ?
C97 H97 0.9300 . ?
C97 C98 1.367(4) . ?
C98 H98 0.9300 . ?
C98 C99 1.418(3) . ?
C99 C100 1.425(3) . ?
C100 H100 0.9300 . ?
C100 C101 1.363(3) . ?
C101 H101 0.9300 . ?
C101 C102 1.415(3) . ?

loop_
_geom_torsion_atom_site_label_1
_geom_torsion_atom_site_label_2
_geom_torsion_atom_site_label_3
_geom_torsion_atom_site_label_4
_geom_torsion
_geom_torsion_site_symmetry_1
_geom_torsion_site_symmetry_2
_geom_torsion_site_symmetry_3
_geom_torsion_site_symmetry_4
_geom_torsion_publ_flag
S2 C8 C9 C10 -1.0(3) . . . . ?
S2 C8 C9 C14 -179.93(14) . . . . ?
S2 C8 C17 N1 1.6(2) . . . . ?
S2 C8 C17 C16 -177.87(15) . . . . ?
N1 C1 C2 C3 176.35(17) . . . . ?
N1 C1 C6 C5 -176.64(18) . . . . ?
C1 N1 C7 S1 9.0(3) . . . . ?
C1 N1 C7 S2 -170.33(13) . . . . ?
C1 N1 C17 C8 168.73(16) . . . . ?
C1 N1 C17 C16 -11.8(3) . . . . ?
C1 C2 C3 C4 0.6(3) . . . . ?
C2 C1 C6 C5 0.9(3) . . . . ?
C2 C3 C4 C5 0.2(3) . . . . ?
C3 C4 C5 C6 -0.5(3) . . . . ?
C4 C5 C6 C1 -0.1(3) . . . . ?
C6 C1 C2 C3 -1.1(3) . . . . ?
C7 S2 C8 C9 175.76(18) . . . . ?
C7 S2 C8 C17 -1.70(15) . . . . ?
C7 N1 C1 C2 -85.0(2) . . . . ?
C7 N1 C1 C6 92.6(2) . . . . ?
C7 N1 C17 C8 -0.6(2) . . . . ?
C7 N1 C17 C16 178.87(17) . . . . ?
C8 S2 C7 S1 -177.97(13) . . . . ?
C8 S2 C7 N1 1.35(14) . . . . ?
C8 C9 C10 C11 -178.66(18) . . . . ?
C8 C9 C14 C13 179.58(17) . . . . ?
C8 C9 C14 C15 -0.5(3) . . . . ?
C9 C8 C17 N1 -176.09(16) . . . . ?
C9 C8 C17 C16 4.5(3) . . . . ?
C9 C10 C11 C12 -0.6(3) . . . . ?
C9 C14 C15 C16 2.2(3) . . . . ?
C10 C9 C14 C13 0.6(3) . . . . ?
C10 C9 C14 C15 -179.53(17) . . . . ?
C10 C11 C12 C13 0.0(3) . . . . ?
C11 C12 C13 C14 0.8(3) . . . . ?
C12 C13 C14 C9 -1.1(3) . . . . ?
C12 C13 C14 C15 178.97(18) . . . . ?
C13 C14 C15 C16 -177.91(18) . . . . ?
C14 C9 C10 C11 0.3(3) . . . . ?
C14 C15 C16 C17 -0.6(3) . . . . ?
C15 C16 C17 N1 177.90(17) . . . . ?
C15 C16 C17 C8 -2.7(3) . . . . ?
C17 N1 C1 C2 106.2(2) . . . . ?
C17 N1 C1 C6 -76.2(2) . . . . ?
C17 N1 C7 S1 178.58(14) . . . . ?
C17 N1 C7 S2 -0.71(19) . . . . ?
C17 C8 C9 C10 176.26(17) . . . . ?
C17 C8 C9 C14 -2.7(3) . . . . ?
N2 C18 C19 C20 -179.30(16) . . . . ?
N2 C18 C23 C22 178.74(16) . . . . ?
N2 C25 C26 C27 -178.11(18) . . . . ?
N2 C25 C34 S4 -2.8(2) . . . . ?
N2 C25 C34 C33 175.59(16) . . . . ?
C18 N2 C24 S3 -8.1(3) . . . . ?
C18 N2 C24 S4 171.31(13) . . . . ?
C18 N2 C25 C26 10.9(3) . . . . ?
C18 N2 C25 C34 -169.54(16) . . . . ?
C18 C19 C20 C21 0.9(3) . . . . ?
C19 C18 C23 C22 0.1(3) . . . . ?
C19 C20 C21 C22 -0.5(3) . . . . ?
C20 C21 C22 C23 -0.1(3) . . . . ?
C21 C22 C23 C18 0.3(3) . . . . ?
C23 C18 C19 C20 -0.6(3) . . . . ?
C24 S4 C34 C25 2.11(15) . . . . ?
C24 S4 C34 C33 -176.18(17) . . . . ?
C24 N2 C18 C19 90.6(2) . . . . ?
C24 N2 C18 C23 -88.1(2) . . . . ?
C24 N2 C25 C26 -177.23(18) . . . . ?
C24 N2 C25 C34 2.3(2) . . . . ?
C25 N2 C18 C19 -98.1(2) . . . . ?
C25 N2 C18 C23 83.2(2) . . . . ?
C25 N2 C24 S3 179.93(14) . . . . ?
C25 N2 C24 S4 -0.6(2) . . . . ?
C25 C26 C27 C28 1.4(3) . . . . ?
C26 C25 C34 S4 176.71(15) . . . . ?
C26 C25 C34 C33 -4.9(3) . . . . ?
C26 C27 C28 C29 176.62(18) . . . . ?
C26 C27 C28 C33 -2.8(3) . . . . ?
C27 C28 C29 C30 -177.41(18) . . . . ?
C27 C28 C33 C32 178.31(17) . . . . ?
C27 C28 C33 C34 0.4(3) . . . . ?
C28 C29 C30 C31 -1.4(3) . . . . ?
C28 C33 C34 S4 -178.56(14) . . . . ?
C28 C33 C34 C25 3.3(3) . . . . ?
C29 C28 C33 C32 -1.2(3) . . . . ?
C29 C28 C33 C34 -179.02(17) . . . . ?
C29 C30 C31 C32 -0.1(3) . . . . ?
C30 C31 C32 C33 1.0(3) . . . . ?
C31 C32 C33 C28 -0.3(3) . . . . ?
C31 C32 C33 C34 177.39(18) . . . . ?
C32 C33 C34 S4 3.7(3) . . . . ?
C32 C33 C34 C25 -174.47(18) . . . . ?
C33 C28 C29 C30 2.0(3) . . . . ?
C34 S4 C24 S3 178.62(13) . . . . ?
C34 S4 C24 N2 -0.85(14) . . . . ?
C34 C25 C26 C27 2.4(3) . . . . ?
S6 C42 C43 C44 -0.4(3) . . . . ?
S6 C42 C43 C48 -179.62(15) . . . . ?
S6 C42 C51 N3 0.9(2) . . . . ?
S6 C42 C51 C50 -178.06(16) . . . . ?
N3 C35 C36 C37 -179.61(17) . . . . ?
N3 C35 C40 C39 -179.87(17) . . . . ?
C35 N3 C41 S5 3.0(3) . . . . ?
C35 N3 C41 S6 -175.79(14) . . . . ?
C35 N3 C51 C42 175.28(17) . . . . ?
C35 N3 C51 C50 -5.8(3) . . . . ?
C35 C36 C37 C38 -1.0(3) . . . . ?
C36 C35 C40 C39 -0.3(3) . . . . ?
C36 C37 C38 C39 0.7(3) . . . . ?
C37 C38 C39 C40 -0.2(3) . . . . ?
C38 C39 C40 C35 0.0(3) . . . . ?
C40 C35 C36 C37 0.8(3) . . . . ?
C41 S6 C42 C43 178.94(19) . . . . ?
C41 S6 C42 C51 -0.61(16) . . . . ?
C41 N3 C35 C36 99.9(2) . . . . ?
C41 N3 C35 C40 -80.5(2) . . . . ?
C41 N3 C51 C42 -0.9(2) . . . . ?
C41 N3 C51 C50 178.07(19) . . . . ?
C42 S6 C41 S5 -178.68(14) . . . . ?
C42 S6 C41 N3 0.13(15) . . . . ?
C42 C43 C44 C45 -178.0(2) . . . . ?
C42 C43 C48 C47 178.03(18) . . . . ?
C42 C43 C48 C49 -2.0(3) . . . . ?
C43 C42 C51 N3 -178.66(18) . . . . ?
C43 C42 C51 C50 2.4(3) . . . . ?
C43 C44 C45 C46 0.2(3) . . . . ?
C43 C48 C49 C50 2.0(3) . . . . ?
C44 C43 C48 C47 -1.2(3) . . . . ?
C44 C43 C48 C49 178.82(18) . . . . ?
C44 C45 C46 C47 -1.4(3) . . . . ?
C45 C46 C47 C48 1.4(3) . . . . ?
C46 C47 C48 C43 -0.1(3) . . . . ?
C46 C47 C48 C49 179.9(2) . . . . ?
C47 C48 C49 C50 -178.0(2) . . . . ?
C48 C43 C44 C45 1.1(3) . . . . ?
C48 C49 C50 C51 0.2(3) . . . . ?
C49 C50 C51 N3 178.77(19) . . . . ?
C49 C50 C51 C42 -2.4(3) . . . . ?
C51 N3 C35 C36 -76.0(2) . . . . ?
C51 N3 C35 C40 103.6(2) . . . . ?
C51 N3 C41 S5 179.13(15) . . . . ?
C51 N3 C41 S6 0.4(2) . . . . ?
C51 C42 C43 C44 179.05(19) . . . . ?
C51 C42 C43 C48 -0.1(3) . . . . ?
N4 C52 C53 C54 178.17(16) . . . . ?
N4 C52 C57 C56 -179.10(17) . . . . ?
N4 C59 C60 C61 -175.73(19) . . . . ?
N4 C59 C68 S8 1.0(2) . . . . ?
N4 C59 C68 C67 175.45(17) . . . . ?
C52 N4 C58 S7 -1.8(3) . . . . ?
C52 N4 C58 S8 177.40(14) . . . . ?
C52 N4 C59 C60 -1.9(3) . . . . ?
C52 N4 C59 C68 -177.68(16) . . . . ?
C52 C53 C54 C55 1.0(3) . . . . ?
C53 C52 C57 C56 -0.2(3) . . . . ?
C53 C54 C55 C56 -0.3(3) . . . . ?
C54 C55 C56 C57 -0.6(3) . . . . ?
C55 C56 C57 C52 0.9(3) . . . . ?
C57 C52 C53 C54 -0.7(3) . . . . ?
C58 S8 C68 C59 -0.30(15) . . . . ?
C58 S8 C68 C67 -174.34(18) . . . . ?
C58 N4 C52 C53 82.8(2) . . . . ?
C58 N4 C52 C57 -98.3(2) . . . . ?
C58 N4 C59 C60 174.32(18) . . . . ?
C58 N4 C59 C68 -1.5(2) . . . . ?
C59 N4 C52 C53 -101.3(2) . . . . ?
C59 N4 C52 C57 77.7(2) . . . . ?
C59 N4 C58 S7 -178.02(15) . . . . ?
C59 N4 C58 S8 1.2(2) . . . . ?
C59 C60 C61 C62 0.6(3) . . . . ?
C60 C59 C68 S8 -175.02(15) . . . . ?
C60 C59 C68 C67 -0.6(3) . . . . ?
C60 C61 C62 C63 178.2(2) . . . . ?
C60 C61 C62 C67 -0.1(3) . . . . ?
C61 C62 C63 C64 -177.4(2) . . . . ?
C61 C62 C67 C66 177.97(18) . . . . ?
C61 C62 C67 C68 -0.7(3) . . . . ?
C62 C63 C64 C65 -0.8(3) . . . . ?
C62 C67 C68 S8 174.47(15) . . . . ?
C62 C67 C68 C59 1.0(3) . . . . ?
C63 C62 C67 C66 -0.4(3) . . . . ?
C63 C62 C67 C68 -179.04(18) . . . . ?
C63 C64 C65 C66 0.0(3) . . . . ?
C64 C65 C66 C67 0.5(3) . . . . ?
C65 C66 C67 C62 -0.3(3) . . . . ?
C65 C66 C67 C68 178.21(19) . . . . ?
C66 C67 C68 S8 -4.1(3) . . . . ?
C66 C67 C68 C59 -177.53(18) . . . . ?
C67 C62 C63 C64 1.0(3) . . . . ?
C68 S8 C58 S7 178.77(13) . . . . ?
C68 S8 C58 N4 -0.49(15) . . . . ?
C68 C59 C60 C61 -0.3(3) . . . . ?
N5 C69 C70 C71 -179.93(18) . . . . ?
N5 C69 C74 C73 -178.71(19) . . . . ?
N5 C76 C77 C78 178.50(19) . . . . ?
N5 C76 C85 S10 -1.0(2) . . . . ?
N5 C76 C85 C84 179.73(18) . . . . ?
C69 N5 C75 S9 -5.0(3) . . . . ?
C69 N5 C75 S10 175.19(15) . . . . ?
C69 N5 C76 C77 6.8(3) . . . . ?
C69 N5 C76 C85 -174.50(18) . . . . ?
C69 C70 C71 C72 -1.5(3) . . . . ?
C70 C69 C74 C73 1.0(3) . . . . ?
C70 C71 C72 C73 1.3(3) . . . . ?
C71 C72 C73 C74 0.1(3) . . . . ?
C72 C73 C74 C69 -1.2(3) . . . . ?
C74 C69 C70 C71 0.3(3) . . . . ?
C75 S10 C85 C76 0.89(16) . . . . ?
C75 S10 C85 C84 -179.9(2) . . . . ?
C75 N5 C69 C70 -113.8(2) . . . . ?
C75 N5 C69 C74 66.0(3) . . . . ?
C75 N5 C76 C77 -178.1(2) . . . . ?
C75 N5 C76 C85 0.6(2) . . . . ?
C76 N5 C69 C70 61.0(3) . . . . ?
C76 N5 C69 C74 -119.3(2) . . . . ?
C76 N5 C75 S9 179.92(16) . . . . ?
C76 N5 C75 S10 0.1(2) . . . . ?
C76 C77 C78 C79 0.4(3) . . . . ?
C77 C76 C85 S10 177.78(16) . . . . ?
C77 C76 C85 C84 -1.5(3) . . . . ?
C77 C78 C79 C80 179.3(2) . . . . ?
C77 C78 C79 C84 0.8(3) . . . . ?
C78 C79 C80 C81 -177.0(2) . . . . ?
C78 C79 C84 C83 176.19(19) . . . . ?
C78 C79 C84 C85 -2.2(3) . . . . ?
C79 C80 C81 C82 0.2(3) . . . . ?
C79 C84 C85 S10 -176.53(16) . . . . ?
C79 C84 C85 C76 2.6(3) . . . . ?
C80 C79 C84 C83 -2.4(3) . . . . ?
C80 C79 C84 C85 179.17(19) . . . . ?
C80 C81 C82 C83 -1.1(4) . . . . ?
C81 C82 C83 C84 0.3(3) . . . . ?
C82 C83 C84 C79 1.5(3) . . . . ?
C82 C83 C84 C85 179.8(2) . . . . ?
C83 C84 C85 S10 5.1(3) . . . . ?
C83 C84 C85 C76 -175.7(2) . . . . ?
C84 C79 C80 C81 1.6(3) . . . . ?
C85 S10 C75 S9 179.61(15) . . . . ?
C85 S10 C75 N5 -0.57(16) . . . . ?
C85 C76 C77 C78 -0.1(3) . . . . ?
S12 C93 C94 C95 -2.9(3) . . . . ?
S12 C93 C94 C99 -179.34(16) . . . . ?
S12 C93 C102 N6 3.2(2) . . . . ?
S12 C93 C102 C101 -176.51(17) . . . . ?
N6 C86 C87 C88 178.94(19) . . . . ?
N6 C86 C91 C90 -179.29(18) . . . . ?
C86 N6 C92 S11 9.6(3) . . . . ?
C86 N6 C92 S12 -168.94(16) . . . . ?
C86 N6 C102 C93 166.81(19) . . . . ?
C86 N6 C102 C101 -13.4(3) . . . . ?
C86 C87 C88 C89 0.0(3) . . . . ?
C87 C86 C91 C90 -0.5(3) . . . . ?
C87 C88 C89 C90 0.1(3) . . . . ?
C88 C89 C90 C91 -0.5(3) . . . . ?
C89 C90 C91 C86 0.6(3) . . . . ?
C91 C86 C87 C88 0.2(3) . . . . ?
C92 S12 C93 C94 174.1(2) . . . . ?
C92 S12 C93 C102 -2.90(17) . . . . ?
C92 N6 C86 C87 -65.0(3) . . . . ?
C92 N6 C86 C91 113.8(2) . . . . ?
C92 N6 C102 C93 -2.0(3) . . . . ?
C92 N6 C102 C101 177.8(2) . . . . ?
C93 S12 C92 S11 -176.86(15) . . . . ?
C93 S12 C92 N6 1.77(17) . . . . ?
C93 C94 C95 C96 -174.7(2) . . . . ?
C93 C94 C99 C98 176.2(2) . . . . ?
C93 C94 C99 C100 -2.6(3) . . . . ?
C94 C93 C102 N6 -173.95(19) . . . . ?
C94 C93 C102 C101 6.3(3) . . . . ?
C94 C95 C96 C97 -1.7(4) . . . . ?
C94 C99 C100 C101 4.5(3) . . . . ?
C95 C94 C99 C98 -0.5(3) . . . . ?
C95 C94 C99 C100 -179.2(2) . . . . ?
C95 C96 C97 C98 0.5(4) . . . . ?
C96 C97 C98 C99 0.8(4) . . . . ?
C97 C98 C99 C94 -0.8(3) . . . . ?
C97 C98 C99 C100 178.0(2) . . . . ?
C98 C99 C100 C101 -174.2(2) . . . . ?
C99 C94 C95 C96 1.7(3) . . . . ?
C99 C100 C101 C102 -1.0(3) . . . . ?
C100 C101 C102 N6 175.9(2) . . . . ?
C100 C101 C102 C93 -4.4(3) . . . . ?
C102 N6 C86 C87 127.1(2) . . . . ?
C102 N6 C86 C91 -54.1(3) . . . . ?
C102 N6 C92 S11 178.30(17) . . . . ?
C102 N6 C92 S12 -0.2(2) . . . . ?
C102 C93 C94 C95 173.8(2) . . . . ?
C102 C93 C94 C99 -2.6(3) . . . . ?
